data_2017777
loop_
_publ_author_name
'Schmidt, Martin U.'
'Paulus, Erich F.'
'Rademacher, Nadine'
'Day, Graeme M.'

_publ_section_title
;
 Experimental and predicted crystal structures of Pigment Red 168 and
 other dihalogenated anthanthrones
;
_journal_issue 5
_journal_name_full 'Acta Crystallographica Section B'
_journal_page_first 515
_journal_page_last 526
_journal_paper_doi 10.1107/S0108768110028247
_journal_volume 66
_journal_year 2010
_chemical_formula_moiety 'C22 H8 I2 O2'
_chemical_formula_sum 'C22 H8 I2 O2'
_chemical_formula_weight 558.08
_chemical_melting_point_gt 300
_chemical_name_systematic
;
 4,10-diiodo-anthanthrone
;
_space_group_IT_number 14
_symmetry_cell_setting monoclinic
_symmetry_space_group_name_Hall '-P 2ybc'
_symmetry_space_group_name_H-M 'P 1 21/c 1'
_atom_sites_solution_hydrogens geom
_atom_sites_solution_primary direct
_atom_sites_solution_secondary difmap
_audit_creation_method SHELXL-97
_cell_angle_alpha 90.00
_cell_angle_beta 100.63(3)
_cell_angle_gamma 90.00
_cell_formula_units_Z 2
_cell_length_a 4.2020(10)
_cell_length_b 20.956(4)
_cell_length_c 9.276(2)
_cell_measurement_reflns_used 25
_cell_measurement_temperature 293(2)
_cell_measurement_theta_max 23.5
_cell_measurement_theta_min 3.5
_cell_volume 802.8(3)
_computing_cell_refinement 'R3m/V-software (Sioemens)'
_computing_data_collection 'R3m/V-software (Sioemens)'
_computing_data_reduction 'R3m/V-software (Sioemens)'
_computing_molecular_graphics 'SHELXTL-PLUS-97 (Sheldrick, 1997)'
_computing_publication_material 'SHELXTL-PLUS-97 (Sheldrick, 1997)'
_computing_structure_refinement 'SHELXL-97 (Sheldrick, 1997)'
_computing_structure_solution 'SHELXS-97 (Sheldrick, 1990)'
_diffrn_ambient_temperature 293(2)
_diffrn_measured_fraction_theta_full 1.000
_diffrn_measured_fraction_theta_max 1.000
_diffrn_measurement_device_type 'R3m/V (Siemens)'
_diffrn_measurement_method omega-2theta
_diffrn_radiation_monochromator graphite
_diffrn_radiation_source 'fine-focus sealed tube'
_diffrn_radiation_type MoK\a
_diffrn_radiation_wavelength 0.71072
_diffrn_reflns_av_R_equivalents 0.0796
_diffrn_reflns_av_sigmaI/netI 0.0898
_diffrn_reflns_limit_h_max 5
_diffrn_reflns_limit_h_min -5
_diffrn_reflns_limit_k_max 27
_diffrn_reflns_limit_k_min 0
_diffrn_reflns_limit_l_max 12
_diffrn_reflns_limit_l_min -12
_diffrn_reflns_number 3914
_diffrn_reflns_theta_full 28.06
_diffrn_reflns_theta_max 28.06
_diffrn_reflns_theta_min 1.94
_diffrn_standards_decay_% <1
_diffrn_standards_interval_count 69
_diffrn_standards_number 1
_exptl_absorpt_coefficient_mu 3.932
_exptl_absorpt_correction_T_max 0.337
_exptl_absorpt_correction_T_min 0.278
_exptl_absorpt_correction_type psi-scan
_exptl_crystal_colour red
_exptl_crystal_density_diffrn 2.309
_exptl_crystal_density_method 'not measured'
_exptl_crystal_description needle
_exptl_crystal_F_000 524
_exptl_crystal_size_max 0.38
_exptl_crystal_size_mid 0.08
_exptl_crystal_size_min 0.04
_refine_diff_density_max 0.779
_refine_diff_density_min -0.621
_refine_ls_extinction_method none
_refine_ls_goodness_of_fit_ref 0.978
_refine_ls_hydrogen_treatment riding
_refine_ls_matrix_type full
_refine_ls_number_parameters 118
_refine_ls_number_reflns 1965
_refine_ls_number_restraints 0
_refine_ls_restrained_S_all 0.978
_refine_ls_R_factor_all 0.0772
_refine_ls_R_factor_gt 0.0417
_refine_ls_shift/su_max 0.000
_refine_ls_shift/su_mean 0.000
_refine_ls_structure_factor_coef Fsqd
_refine_ls_weighting_details 'calc w=1/[\s^2^(Fo^2^)+(0.0268P)^2^+0.0000P] where P=(Fo^2^+2Fc^2^)/3'
_refine_ls_weighting_scheme calc
_refine_ls_wR_factor_gt 0.0871
_refine_ls_wR_factor_ref 0.0988
_reflns_number_gt 1277
_reflns_number_total 1965
_reflns_threshold_expression >2sigma(I)
_cod_data_source_file og5041.cif
_cod_data_source_block pu287
_cod_depositor_comments
;
The following automatic conversions were performed:

'_chemical_melting_point' tag was changed to
'_chemical_melting_point_gt' since the value was specified 'more
than' ('>') a certain temperature. The value '>300' was changed to
'300' - it should be numeric and without a unit designator.

Automatic conversion script
Id: cif_fix_values 1569 2011-02-09 13:29:24Z adriana 
;
_cod_original_sg_symbol_H-M 'P 2(1)/c'
_cod_database_code 2017777

loop_
_symmetry_equiv_pos_as_xyz
'x, y, z'
'-x, y+1/2, -z+1/2'
'-x, -y, -z'
'x, -y-1/2, z-1/2'

loop_
_atom_site_type_symbol
_atom_site_label
_atom_site_fract_x
_atom_site_fract_y
_atom_site_fract_z
_atom_site_U_iso_or_equiv
_atom_site_adp_type
_atom_site_calc_flag
_atom_site_refinement_flags
_atom_site_occupancy
_atom_site_disorder_assembly
_atom_site_disorder_group
C C01 -0.6629(15) -0.0254(3) -0.3524(8) 0.0426(15) Uani d . 1 . .
H H01A -0.7582 0.0052 -0.4195 0.051 Uiso calc R 1 . .
C C02 -0.7531(16) -0.0890(3) -0.3743(8) 0.0474(16) Uani d . 1 . .
H H02A -0.9084 -0.1009 -0.4547 0.057 Uiso calc R 1 . .
C C03 -0.6102(14) -0.1339(3) -0.2758(7) 0.0428(15) Uani d . 1 . .
H H03A -0.6725 -0.1763 -0.2904 0.051 Uiso calc R 1 . .
C C04 -0.3734(13) -0.1181(2) -0.1537(7) 0.0333(13) Uani d . 1 . .
C C05 -0.2823(13) -0.0522(3) -0.1321(7) 0.0330(13) Uani d . 1 . .
C C06 -0.0459(13) -0.0334(3) -0.0101(7) 0.0308(12) Uani d . 1 . .
C C07 0.2127(14) 0.1636(3) 0.0507(7) 0.0367(14) Uani d . 1 . .
C C08 -0.0120(14) 0.1447(3) -0.0650(7) 0.0378(14) Uani d . 1 . .
H H08A -0.1121 0.1751 -0.1313 0.045 Uiso calc R 1 . .
C C09 -0.0976(13) 0.0800(3) -0.0872(6) 0.0319(12) Uani d . 1 . .
C C10 -0.3482(15) 0.0620(3) -0.2160(7) 0.0397(14) Uani d . 1 . .
C C11 -0.4361(13) -0.0067(2) -0.2338(7) 0.0358(13) Uani d . 1 . .
O O1 -0.4752(12) 0.1020(2) -0.3042(5) 0.0608(15) Uani d . 1 . .
I I1 0.31891(10) 0.261059(19) 0.08029(6) 0.04868(17) Uani d . 1 . .

loop_
_atom_site_aniso_label
_atom_site_aniso_U_11
_atom_site_aniso_U_22
_atom_site_aniso_U_33
_atom_site_aniso_U_12
_atom_site_aniso_U_13
_atom_site_aniso_U_23
C01 0.049(4) 0.036(3) 0.039(4) 0.002(3) 0.000(3) 0.004(3)
C02 0.051(4) 0.046(4) 0.043(4) -0.004(3) 0.002(3) -0.006(3)
C03 0.052(4) 0.026(3) 0.053(4) -0.003(3) 0.017(3) -0.007(3)
C04 0.039(3) 0.023(3) 0.041(3) 0.000(2) 0.013(3) 0.005(3)
C05 0.040(3) 0.024(3) 0.037(3) 0.000(2) 0.012(3) 0.000(3)
C06 0.036(3) 0.024(3) 0.035(3) 0.001(2) 0.012(2) -0.001(2)
C07 0.044(3) 0.022(3) 0.047(4) -0.001(2) 0.014(3) -0.001(3)
C08 0.049(3) 0.026(3) 0.041(4) 0.005(2) 0.018(3) 0.007(3)
C09 0.041(3) 0.025(3) 0.031(3) 0.003(2) 0.009(2) 0.004(2)
C10 0.052(4) 0.028(3) 0.038(4) 0.008(3) 0.004(3) 0.006(3)
C11 0.043(4) 0.026(3) 0.040(4) 0.001(2) 0.010(3) 0.002(3)
O1 0.074(3) 0.034(2) 0.062(4) 0.002(2) -0.017(3) 0.008(2)
I1 0.0523(3) 0.02271(19) 0.0701(3) -0.00457(19) 0.00879(19) -0.0004(2)

loop_
_atom_type_symbol
_atom_type_description
_atom_type_scat_dispersion_real
_atom_type_scat_dispersion_imag
_atom_type_scat_source
C C 0.0033 0.0016 'International Tables Vol C Tables 4.2.6.8 and 6.1.1.4'
H H 0.0000 0.0000 'International Tables Vol C Tables 4.2.6.8 and 6.1.1.4'
O O 0.0106 0.0060 'International Tables Vol C Tables 4.2.6.8 and 6.1.1.4'
I I -0.4742 1.8119 'International Tables Vol C Tables 4.2.6.8 and 6.1.1.4'

loop_
_geom_angle_atom_site_label_1
_geom_angle_atom_site_label_2
_geom_angle_atom_site_label_3
_geom_angle_site_symmetry_1
_geom_angle_site_symmetry_3
_geom_angle
_geom_angle_publ_flag
C11 C01 C02 . . 121.3(6) ?
C11 C01 H01A . . 119.3 ?
C02 C01 H01A . . 119.3 ?
C03 C02 C01 . . 119.1(6) ?
C03 C02 H02A . . 120.4 ?
C01 C02 H02A . . 120.4 ?
C02 C03 C04 . . 122.4(6) ?
C02 C03 H03A . . 118.8 ?
C04 C03 H03A . . 118.8 ?
C03 C04 C07 . 3 124.2(5) ?
C03 C04 C05 . . 118.0(5) ?
C07 C04 C05 3 . 117.8(5) ?
C11 C05 C06 . . 120.8(5) ?
C11 C05 C04 . . 118.6(5) ?
C06 C05 C04 . . 120.5(5) ?
C09 C06 C05 3 . 118.7(5) ?
C09 C06 C06 3 3 121.3(6) ?
C05 C06 C06 . 3 120.0(6) ?
C08 C07 C04 . 3 120.7(5) ?
C08 C07 I1 . . 119.3(4) ?
C04 C07 I1 3 . 119.9(4) ?
C07 C08 C09 . . 121.4(5) ?
C07 C08 H08A . . 119.3 ?
C09 C08 H08A . . 119.3 ?
C06 C09 C08 3 . 120.8(5) ?
C06 C09 C10 3 . 120.2(5) ?
C08 C09 C10 . . 119.0(5) ?
O1 C10 C09 . . 121.4(5) ?
O1 C10 C11 . . 121.3(6) ?
C09 C10 C11 . . 117.3(5) ?
C01 C11 C05 . . 120.5(5) ?
C01 C11 C10 . . 119.1(5) ?
C05 C11 C10 . . 120.4(5) ?

loop_
_geom_bond_atom_site_label_1
_geom_bond_atom_site_label_2
_geom_bond_site_symmetry_2
_geom_bond_distance
_geom_bond_publ_flag
C01 C11 . 1.373(8) ?
C01 C02 . 1.391(9) ?
C01 H01A . 0.9300 ?
C02 C03 . 1.370(9) ?
C02 H02A . 0.9300 ?
C03 C04 . 1.402(8) ?
C03 H03A . 0.9300 ?
C04 C07 3 1.427(8) ?
C04 C05 . 1.437(8) ?
C05 C11 . 1.412(7) ?
C05 C06 . 1.417(8) ?
C06 C09 3 1.389(8) ?
C06 C06 3 1.456(11) ?
C07 C08 . 1.351(8) ?
C07 C04 3 1.427(8) ?
C07 I1 . 2.098(5) ?
C08 C09 . 1.409(8) ?
C08 H08A . 0.9300 ?
C09 C06 3 1.389(8) ?
C09 C10 . 1.488(8) ?
C10 O1 . 1.222(7) ?
C10 C11 . 1.489(8) ?

loop_
_geom_torsion_atom_site_label_1
_geom_torsion_atom_site_label_2
_geom_torsion_atom_site_label_3
_geom_torsion_atom_site_label_4
_geom_torsion_site_symmetry_1
_geom_torsion_site_symmetry_2
_geom_torsion_site_symmetry_3
_geom_torsion_site_symmetry_4
_geom_torsion
_geom_torsion_publ_flag
C11 C01 C02 C03 . . . . -0.5(12) ?
C01 C02 C03 C04 . . . . -0.5(11) ?
C02 C03 C04 C07 . . . 3 -178.3(7) ?
C02 C03 C04 C05 . . . . 0.5(10) ?
C03 C04 C05 C11 . . . . 0.4(9) ?
C07 C04 C05 C11 3 . . . 179.3(6) ?
C03 C04 C05 C06 . . . . 179.6(6) ?
C07 C04 C05 C06 3 . . . -1.5(9) ?
C11 C05 C06 C09 . . . 3 179.7(6) ?
C04 C05 C06 C09 . . . 3 0.6(9) ?
C11 C05 C06 C06 . . . 3 -1.2(11) ?
C04 C05 C06 C06 . . . 3 179.6(6) ?
C04 C07 C08 C09 3 . . . 0.7(10) ?
I1 C07 C08 C09 . . . . -178.3(5) ?
C07 C08 C09 C06 . . . 3 0.3(10) ?
C07 C08 C09 C10 . . . . 179.6(6) ?
C06 C09 C10 O1 3 . . . -179.1(7) ?
C08 C09 C10 O1 . . . . 1.6(10) ?
C06 C09 C10 C11 3 . . . 0.4(9) ?
C08 C09 C10 C11 . . . . -178.8(6) ?
C02 C01 C11 C05 . . . . 1.5(11) ?
C02 C01 C11 C10 . . . . 179.9(7) ?
C06 C05 C11 C01 . . . . 179.4(6) ?
C04 C05 C11 C01 . . . . -1.3(9) ?
C06 C05 C11 C10 . . . . 1.0(9) ?
C04 C05 C11 C10 . . . . -179.7(6) ?
O1 C10 C11 C01 . . . . 0.5(11) ?
C09 C10 C11 C01 . . . . -179.1(6) ?
O1 C10 C11 C05 . . . . 178.9(7) ?
C09 C10 C11 C05 . . . . -0.6(9) ?
